data_7719297
loop_
_publ_author_name
'Niazi, Maryam'
'Maisuls, Iv&#xe1;n'
'Strassert, Cristian A.'
'Gonz&#xe1;lez-Herrero, Pablo'
'Klein, Axel'

_publ_section_title
;
 A tight binding pocket in photoluminescent N^C^N cyclometalated Pt(II),
 Pd(II), and Ni(II) complexes.
;
_journal_issue 37
_journal_name_full 'Dalton transactions (Cambridge, England : 2003)'
_journal_page_first 14025
_journal_page_last 14039
_journal_paper_doi 10.1039/d5dt01385b
_journal_volume 54
_journal_year 2025
_chemical_formula_moiety 'C30 H23 Cl N2 Ni, C0.5 H Cl'
_chemical_formula_sum 'C30.5 H24 Cl2 N2 Ni'
_chemical_formula_weight 548.13
_chemical_melting_point ?
_space_group_crystal_system monoclinic
_space_group_IT_number 15
_space_group_name_Hall '-C 2yc'
_space_group_name_H-M_alt 'C 1 2/c 1'
_atom_sites_solution_hydrogens geom
_audit_creation_date 2025-08-08
_audit_creation_method
;
Olex2 1.5
(compiled 2025.02.27 svn.r83f5de26 for OlexSys, GUI svn.r7172)
;
_audit_update_record
;
2025-08-08 deposited with the CCDC.	2025-08-22 downloaded from the CCDC.
;
_cell_angle_alpha 90
_cell_angle_beta 122.523(2)
_cell_angle_gamma 90
_cell_formula_units_Z 8
_cell_length_a 34.298(2)
_cell_length_b 7.6309(5)
_cell_length_c 22.2564(14)
_cell_measurement_reflns_used 13175
_cell_measurement_temperature 100.00
_cell_measurement_theta_max 25.242
_cell_measurement_theta_min 2.160
_cell_volume 4911.5(5)
_computing_cell_refinement 'SAINT V8.40B (?, 2016)'
_computing_data_reduction 'SAINT V8.40B (?, 2016)'
_computing_molecular_graphics 'Olex2 1.5 (Dolomanov et al., 2009)'
_computing_publication_material 'Olex2 1.5 (Dolomanov et al., 2009)'
_computing_structure_refinement 'SHELXL 2019/3 (Sheldrick, 2015)'
_computing_structure_solution 'SHELXT 2018/2 (Sheldrick, 2018)'
_diffrn_ambient_environment N2
_diffrn_ambient_temperature 100.00
_diffrn_detector CPAD
_diffrn_detector_area_resol_mean 7.41
_diffrn_detector_type 'Bruker PHOTON III'
_diffrn_measured_fraction_theta_full 0.998
_diffrn_measured_fraction_theta_max 0.999
_diffrn_measurement_device 'three-circle diffractometer'
_diffrn_measurement.device 'KAPPA diffractometer'

_diffrn_measurement_device_type 'D8 Venture'
_diffrn_measurement_method '\f and \w scans'
_diffrn_measurement_specimen_support 'MiTeGen micromount'
_diffrn_radiation_monochromator 'multilayer mirror'
_diffrn_radiation_type MoK\a
_diffrn_radiation.type 'Mo K\a'

_diffrn_radiation_wavelength 0.71073
_diffrn_reflns_av_R_equivalents 0.0519
_diffrn_reflns_av_unetI/netI 0.0237
_diffrn_reflns_Laue_measured_fraction_full 0.998
_diffrn_reflns_Laue_measured_fraction_max 0.999
_diffrn_reflns_limit_h_max 58
_diffrn_reflns_limit_h_min -58
_diffrn_reflns_limit_k_max 13
_diffrn_reflns_limit_k_min -13
_diffrn_reflns_limit_l_max 38
_diffrn_reflns_limit_l_min -38
_diffrn_reflns_number 158153
_diffrn_reflns_point_group_measured_fraction_full 0.998
_diffrn_reflns_point_group_measured_fraction_max 0.999
_diffrn_reflns_theta_full 25.242
_diffrn_reflns_theta_max 37.803
_diffrn_reflns_theta_min 2.170
_diffrn_source 'microfocus sealed tube'
_diffrn_source_current 0.0
_diffrn_source_power 0.0
_diffrn_source_type 'INCOATEC I\mS 3.0'
_diffrn_source_voltage 0.0
_exptl_absorpt_coefficient_mu 1.031
_exptl_absorpt_correction_T_max 0.7474
_exptl_absorpt_correction_T_min 0.6520
_exptl_absorpt_correction_type multi-scan
_exptl_absorpt_process_details
;
SADABS-2016/2 (Bruker,2016/2) was used for absorption correction.
wR2(int) was 0.1235 before and 0.0594 after correction.
The Ratio of minimum to maximum transmission is 0.8724.
The \l/2 correction factor is Not present.
;
_exptl_crystal_colour orange
_exptl_crystal_colour_primary orange
_exptl_crystal_density_diffrn 1.483
_exptl_crystal_density_meas ?
_exptl_crystal_density_method 'not measured'
_exptl_crystal_description plate
_exptl_crystal_F_000 2264
_exptl_crystal_size_max 0.32
_exptl_crystal_size_mid 0.13
_exptl_crystal_size_min 0.04
_refine_diff_density_max 1.766
_refine_diff_density_min -1.265
_refine_diff_density_rms 0.096
_refine_ls_extinction_method none
_refine_ls_goodness_of_fit_ref 1.083
_refine_ls_hydrogen_treatment constr
_refine_ls_matrix_type full
_refine_ls_number_parameters 321
_refine_ls_number_reflns 13175
_refine_ls_number_restraints 0
_refine_ls_restrained_S_all 1.083
_refine_ls_R_factor_all 0.0450
_refine_ls_R_factor_gt 0.0386
_refine_ls_shift/su_max 0.002
_refine_ls_shift/su_mean 0.000
_refine_ls_structure_factor_coef Fsqd
_refine_ls_weighting_details 'w=1/[\s^2^(Fo^2^)+(0.0477P)^2^+6.6304P] where P=(Fo^2^+2Fc^2^)/3'
_refine_ls_weighting_scheme calc
_refine_ls_wR_factor_gt 0.0972
_refine_ls_wR_factor_ref 0.1032
_reflns_Friedel_coverage 0.000
_reflns_number_gt 11558
_reflns_number_total 13175
_reflns_threshold_expression 'I > 2\s(I)'
_cod_data_source_file d5dt01385b2.cif
_cod_data_source_block mo_niazi_mn_c15_0m_a
_cod_depositor_comments
;
The following automatic conversions were performed:

data item '_chemical_melting_point' value 'not measured' was changed
to '?' -- the value is undefined or not given.

data item '_exptl_crystal_density_meas' value 'not measured' was
changed to '?' -- the value is perceived as not measured.

Automatic conversion script
Id: cif_fix_values 8170 2020-07-09 18:12:32Z antanas 

 Adding full bibliography for 7719297--7719299.cif.
;
_cod_original_cell_volume 4911.6(6)
_cod_original_formula_sum 'C30.50 H24 Cl2 N2 Ni'
_cod_database_code 7719297
_shelx_shelxl_version_number 2019/3
_shelx_space_group_comment
;
The symmetry employed for this shelxl refinement is uniquely defined
by the following loop, which should always be used as a source of
symmetry information in preference to the above space-group names.
They are only intended as comments.
;
_shelx_estimated_absorpt_t_max 0.960
_shelx_estimated_absorpt_t_min 0.734
_diffrn_measurement_ambient_temperature_device_make 'Oxford Cryostream 800'
_diffrn_measurement_device_typ 'Bruker D8 VENTURE dual wavelength Mo/Ag'
_olex2_refinement_description
;
1. Fixed Uiso
 At 1.2 times of:
  All C(H) groups, All C(H,H) groups
2. Others
 Fixed Sof: H31A(0.5) H31B(0.5)
3.a Secondary CH2 refined with riding coordinates:
 C17(H17A,H17B), C24(H24A,H24B), C31(H31A,H31B)
3.b Aromatic/amide H refined with riding coordinates:
 C3(H3), C4(H4), C5(H5), C8(H8), C9(H9), C10(H10), C13(H13), C14(H14),
 C15(H15), C19(H19), C20(H20), C21(H21), C22(H22), C23(H23), C26(H26), C27(H27),
  C28(H28), C29(H29), C30(H30)
;
_olex2_submission_special_instructions 'No special instructions were received'

loop_
_space_group_symop_operation_xyz
'x, y, z'
'-x, y, -z+1/2'
'x+1/2, y+1/2, z'
'-x+1/2, y+1/2, -z+1/2'
'-x, -y, -z'
'x, -y, z-1/2'
'-x+1/2, -y+1/2, -z'
'x+1/2, -y+1/2, z-1/2'

loop_
_atom_site_label
_atom_site_type_symbol
_atom_site_fract_x
_atom_site_fract_y
_atom_site_fract_z
_atom_site_U_iso_or_equiv
_atom_site_adp_type
_atom_site_occupancy
_atom_site_site_symmetry_order
_atom_site_calc_flag
_atom_site_refinement_flags_posn
_atom_site_refinement_flags_adp
_atom_site_refinement_flags_occupancy
_atom_site_disorder_assembly
_atom_site_disorder_group
Ni1 Ni 0.70355(2) 0.57812(2) 0.38378(2) 0.00971(3) Uani 1 1 d . . . . .
Cl1 Cl 0.65176(2) 0.39810(3) 0.29062(2) 0.01505(5) Uani 1 1 d . . . . .
N1 N 0.69879(3) 0.49555(11) 0.46228(4) 0.01114(12) Uani 1 1 d . . . . .
N2 N 0.72377(3) 0.71506(11) 0.33193(4) 0.01115(12) Uani 1 1 d . . . . .
C1 C 0.76461(3) 0.58326(12) 0.45234(5) 0.01174(14) Uani 1 1 d . . . . .
C2 C 0.79464(3) 0.62631(13) 0.43080(5) 0.01241(14) Uani 1 1 d . . . . .
C3 C 0.84142(4) 0.58227(14) 0.47505(6) 0.01634(17) Uani 1 1 d . . . . .
H3 H 0.862562 0.608801 0.461183 0.020 Uiso 1 1 calc R U . . .
C4 C 0.85660(4) 0.49884(16) 0.53982(6) 0.01846(18) Uani 1 1 d . . . . .
H4 H 0.888471 0.471086 0.570333 0.022 Uiso 1 1 calc R U . . .
C5 C 0.82607(4) 0.45493(15) 0.56104(6) 0.01619(16) Uani 1 1 d . . . . .
H5 H 0.837057 0.398469 0.605403 0.019 Uiso 1 1 calc R U . . .
C6 C 0.77918(3) 0.49556(13) 0.51586(5) 0.01240(14) Uani 1 1 d . . . . .
C7 C 0.74020(3) 0.45288(12) 0.52267(5) 0.01189(14) Uani 1 1 d . . . . .
C8 C 0.74287(4) 0.38130(14) 0.58221(5) 0.01488(16) Uani 1 1 d . . . . .
H8 H 0.771778 0.347197 0.622725 0.018 Uiso 1 1 calc R U . . .
C9 C 0.70230(4) 0.36094(15) 0.58096(6) 0.01670(17) Uani 1 1 d . . . . .
H9 H 0.702980 0.310656 0.620563 0.020 Uiso 1 1 calc R U . . .
C10 C 0.66071(4) 0.41445(15) 0.52154(6) 0.01657(17) Uani 1 1 d . . . . .
H10 H 0.632945 0.405395 0.521137 0.020 Uiso 1 1 calc R U . . .
C11 C 0.65959(3) 0.48150(13) 0.46240(5) 0.01307(15) Uani 1 1 d . . . . .
C12 C 0.77063(3) 0.71025(12) 0.36115(5) 0.01146(14) Uani 1 1 d . . . . .
C13 C 0.79055(4) 0.78292(13) 0.32665(6) 0.01402(15) Uani 1 1 d . . . . .
H13 H 0.823000 0.776214 0.347257 0.017 Uiso 1 1 calc R U . . .
C14 C 0.76230(4) 0.86542(14) 0.26162(6) 0.01553(16) Uani 1 1 d . . . . .
H14 H 0.774891 0.911418 0.235916 0.019 Uiso 1 1 calc R U . . .
C15 C 0.71528(4) 0.87983(14) 0.23461(6) 0.01478(15) Uani 1 1 d . . . . .
H15 H 0.695713 0.940042 0.191018 0.018 Uiso 1 1 calc R U . . .
C16 C 0.69671(3) 0.80619(13) 0.27127(5) 0.01223(14) Uani 1 1 d . . . . .
C17 C 0.61586(4) 0.54620(17) 0.39690(6) 0.01848(18) Uani 1 1 d . . . . .
H17A H 0.613544 0.491572 0.354747 0.022 Uiso 1 1 calc R U . . .
H17B H 0.618835 0.674205 0.393250 0.022 Uiso 1 1 calc R U . . .
C18 C 0.57112(4) 0.51238(14) 0.39283(5) 0.01469(15) Uani 1 1 d . . . . .
C19 C 0.55479(4) 0.62837(17) 0.42277(7) 0.0207(2) Uani 1 1 d . . . . .
H19 H 0.573496 0.724519 0.450291 0.025 Uiso 1 1 calc R U . . .
C20 C 0.51145(4) 0.60528(19) 0.41291(8) 0.0240(2) Uani 1 1 d . . . . .
H20 H 0.500710 0.685939 0.433375 0.029 Uiso 1 1 calc R U . . .
C21 C 0.48389(4) 0.46465(19) 0.37323(7) 0.0240(2) Uani 1 1 d . . . . .
H21 H 0.453979 0.450245 0.365374 0.029 Uiso 1 1 calc R U . . .
C22 C 0.50042(5) 0.34576(19) 0.34525(8) 0.0274(2) Uani 1 1 d . . . . .
H22 H 0.482150 0.247195 0.319340 0.033 Uiso 1 1 calc R U . . .
C23 C 0.54361(5) 0.36948(17) 0.35479(7) 0.0227(2) Uani 1 1 d . . . . .
H23 H 0.554483 0.287074 0.335086 0.027 Uiso 1 1 calc R U . . .
C24 C 0.64706(4) 0.83591(16) 0.24802(6) 0.01629(17) Uani 1 1 d . . . . .
H24A H 0.645868 0.934166 0.276040 0.020 Uiso 1 1 calc R U . . .
H24B H 0.635607 0.729835 0.259371 0.020 Uiso 1 1 calc R U . . .
C25 C 0.61503(3) 0.87656(14) 0.16989(5) 0.01369(15) Uani 1 1 d . . . . .
C26 C 0.59724(4) 1.04465(15) 0.14708(6) 0.01676(17) Uani 1 1 d . . . . .
H26 H 0.605382 1.135361 0.181078 0.020 Uiso 1 1 calc R U . . .
C27 C 0.56758(4) 1.08051(17) 0.07474(6) 0.0215(2) Uani 1 1 d . . . . .
H27 H 0.555626 1.195501 0.059730 0.026 Uiso 1 1 calc R U . . .
C28 C 0.55541(4) 0.9495(2) 0.02451(6) 0.0220(2) Uani 1 1 d . . . . .
H28 H 0.535304 0.974602 -0.024781 0.026 Uiso 1 1 calc R U . . .
C29 C 0.57277(4) 0.78118(19) 0.04665(6) 0.0218(2) Uani 1 1 d . . . . .
H29 H 0.564311 0.690711 0.012458 0.026 Uiso 1 1 calc R U . . .
C30 C 0.60264(4) 0.74489(16) 0.11908(7) 0.01889(18) Uani 1 1 d . . . . .
H30 H 0.614617 0.629866 0.133925 0.023 Uiso 1 1 calc R U . . .
Cl2 Cl 0.54844(2) 0.91966(6) 0.27093(3) 0.04146(10) Uani 1 1 d . . . . .
C31 C 0.500000 0.7924(3) 0.250000 0.0331(4) Uani 1 2 d S T P . .
H31A H 0.508070 0.715977 0.291060 0.040 Uiso 0.5 1 calc R U P . .
H31B H 0.491931 0.715974 0.208941 0.040 Uiso 0.5 1 calc R U P . .

loop_
_atom_site_aniso_label
_atom_site_aniso_U_11
_atom_site_aniso_U_22
_atom_site_aniso_U_33
_atom_site_aniso_U_23
_atom_site_aniso_U_13
_atom_site_aniso_U_12
Ni1 0.00976(5) 0.01129(5) 0.00892(5) 0.00045(3) 0.00558(4) -0.00013(3)
Cl1 0.01343(9) 0.01851(10) 0.01317(9) -0.00404(7) 0.00713(8) -0.00289(7)
N1 0.0134(3) 0.0112(3) 0.0103(3) 0.0003(2) 0.0074(3) 0.0002(2)
N2 0.0113(3) 0.0124(3) 0.0110(3) 0.0004(2) 0.0069(3) 0.0000(2)
C1 0.0115(3) 0.0120(3) 0.0110(3) -0.0004(3) 0.0055(3) -0.0009(3)
C2 0.0110(3) 0.0123(3) 0.0128(3) -0.0003(3) 0.0056(3) -0.0014(3)
C3 0.0109(4) 0.0185(4) 0.0169(4) 0.0005(3) 0.0058(3) -0.0018(3)
C4 0.0112(4) 0.0216(5) 0.0171(4) 0.0023(3) 0.0040(3) -0.0005(3)
C5 0.0142(4) 0.0169(4) 0.0125(4) 0.0005(3) 0.0039(3) -0.0003(3)
C6 0.0128(3) 0.0122(3) 0.0107(3) -0.0005(3) 0.0053(3) -0.0009(3)
C7 0.0150(4) 0.0103(3) 0.0101(3) -0.0002(3) 0.0065(3) 0.0002(3)
C8 0.0191(4) 0.0147(4) 0.0104(3) 0.0009(3) 0.0076(3) 0.0004(3)
C9 0.0225(4) 0.0176(4) 0.0129(4) 0.0021(3) 0.0115(4) 0.0005(3)
C10 0.0202(4) 0.0189(4) 0.0158(4) 0.0028(3) 0.0131(4) 0.0009(3)
C11 0.0147(4) 0.0142(4) 0.0133(4) 0.0012(3) 0.0096(3) 0.0013(3)
C12 0.0114(3) 0.0111(3) 0.0128(3) -0.0009(3) 0.0072(3) -0.0013(3)
C13 0.0137(4) 0.0142(4) 0.0170(4) -0.0005(3) 0.0101(3) -0.0023(3)
C14 0.0175(4) 0.0165(4) 0.0173(4) 0.0011(3) 0.0125(3) -0.0018(3)
C15 0.0160(4) 0.0160(4) 0.0150(4) 0.0028(3) 0.0102(3) 0.0001(3)
C16 0.0132(3) 0.0133(3) 0.0121(3) 0.0015(3) 0.0081(3) 0.0007(3)
C17 0.0162(4) 0.0267(5) 0.0173(4) 0.0077(4) 0.0122(4) 0.0063(4)
C18 0.0147(4) 0.0178(4) 0.0137(4) 0.0007(3) 0.0090(3) 0.0017(3)
C19 0.0159(4) 0.0241(5) 0.0267(5) -0.0101(4) 0.0145(4) -0.0054(4)
C20 0.0175(5) 0.0294(6) 0.0307(6) -0.0084(5) 0.0167(4) -0.0042(4)
C21 0.0162(4) 0.0295(6) 0.0254(5) -0.0012(5) 0.0107(4) -0.0067(4)
C22 0.0263(6) 0.0244(6) 0.0271(6) -0.0077(5) 0.0115(5) -0.0106(5)
C23 0.0269(5) 0.0196(5) 0.0230(5) -0.0056(4) 0.0145(4) -0.0013(4)
C24 0.0142(4) 0.0227(4) 0.0148(4) 0.0060(3) 0.0097(3) 0.0052(3)
C25 0.0124(3) 0.0165(4) 0.0138(4) 0.0016(3) 0.0081(3) 0.0012(3)
C26 0.0163(4) 0.0176(4) 0.0149(4) 0.0019(3) 0.0075(3) 0.0038(3)
C27 0.0183(4) 0.0263(5) 0.0164(4) 0.0061(4) 0.0070(4) 0.0064(4)
C28 0.0121(4) 0.0391(7) 0.0138(4) 0.0004(4) 0.0063(3) 0.0016(4)
C29 0.0135(4) 0.0329(6) 0.0192(5) -0.0088(4) 0.0090(4) -0.0029(4)
C30 0.0164(4) 0.0186(4) 0.0229(5) -0.0034(4) 0.0114(4) -0.0006(3)
Cl2 0.03087(18) 0.03347(19) 0.0530(3) 0.00542(17) 0.01791(18) 0.00139(14)
C31 0.0303(9) 0.0214(8) 0.0330(10) 0.000 0.0072(8) 0.000

loop_
_atom_type_symbol
_atom_type_description
_atom_type_scat_dispersion_real
_atom_type_scat_dispersion_imag
_atom_type_scat_source
C C 0.0033 0.0016 'International Tables Vol C Tables 4.2.6.8 and 6.1.1.4'
H H 0.0000 0.0000 'International Tables Vol C Tables 4.2.6.8 and 6.1.1.4'
Cl Cl 0.1484 0.1585 'International Tables Vol C Tables 4.2.6.8 and 6.1.1.4'
N N 0.0061 0.0033 'International Tables Vol C Tables 4.2.6.8 and 6.1.1.4'
Ni Ni 0.3393 1.1124 'International Tables Vol C Tables 4.2.6.8 and 6.1.1.4'

loop_
_geom_angle_atom_site_label_1
_geom_angle_atom_site_label_2
_geom_angle_atom_site_label_3
_geom_angle
_geom_angle_site_symmetry_1
_geom_angle_site_symmetry_3
_geom_angle_publ_flag
N1 Ni1 Cl1 102.55(3) . . ?
N2 Ni1 Cl1 97.71(3) . . ?
N2 Ni1 N1 159.74(4) . . ?
C1 Ni1 Cl1 138.49(3) . . ?
C1 Ni1 N1 82.39(4) . . ?
C1 Ni1 N2 82.43(4) . . ?
C7 N1 Ni1 114.51(6) . . ?
C11 N1 Ni1 126.30(7) . . ?
C11 N1 C7 119.17(8) . . ?
C12 N2 Ni1 113.94(6) . . ?
C16 N2 Ni1 126.81(7) . . ?
C16 N2 C12 119.22(8) . . ?
C2 C1 Ni1 116.77(7) . . ?
C2 C1 C6 122.44(9) . . ?
C6 C1 Ni1 117.81(7) . . ?
C1 C2 C3 118.86(9) . . ?
C1 C2 C12 111.82(8) . . ?
C3 C2 C12 129.29(9) . . ?
C2 C3 H3 120.4 . . ?
C4 C3 C2 119.10(10) . . ?
C4 C3 H3 120.4 . . ?
C3 C4 H4 119.1 . . ?
C3 C4 C5 121.72(10) . . ?
C5 C4 H4 119.1 . . ?
C4 C5 H5 120.5 . . ?
C6 C5 C4 118.93(10) . . ?
C6 C5 H5 120.5 . . ?
C1 C6 C5 118.89(9) . . ?
C1 C6 C7 111.34(8) . . ?
C5 C6 C7 129.71(9) . . ?
N1 C7 C6 111.65(8) . . ?
N1 C7 C8 122.06(9) . . ?
C8 C7 C6 126.28(9) . . ?
C7 C8 H8 120.8 . . ?
C9 C8 C7 118.32(10) . . ?
C9 C8 H8 120.8 . . ?
C8 C9 H9 120.2 . . ?
C8 C9 C10 119.55(9) . . ?
C10 C9 H9 120.2 . . ?
C9 C10 H10 120.0 . . ?
C9 C10 C11 120.06(10) . . ?
C11 C10 H10 120.0 . . ?
N1 C11 C10 120.62(9) . . ?
N1 C11 C17 116.54(8) . . ?
C10 C11 C17 122.82(9) . . ?
N2 C12 C2 111.36(8) . . ?
N2 C12 C13 121.76(9) . . ?
C13 C12 C2 126.86(9) . . ?
C12 C13 H13 120.6 . . ?
C14 C13 C12 118.89(9) . . ?
C14 C13 H13 120.6 . . ?
C13 C14 H14 120.5 . . ?
C13 C14 C15 118.99(9) . . ?
C15 C14 H14 120.5 . . ?
C14 C15 H15 119.9 . . ?
C14 C15 C16 120.23(10) . . ?
C16 C15 H15 119.9 . . ?
N2 C16 C15 120.55(9) . . ?
N2 C16 C24 117.61(8) . . ?
C15 C16 C24 121.69(9) . . ?
C11 C17 H17A 108.1 . . ?
C11 C17 H17B 108.1 . . ?
C11 C17 C18 116.96(9) . . ?
H17A C17 H17B 107.3 . . ?
C18 C17 H17A 108.1 . . ?
C18 C17 H17B 108.1 . . ?
C19 C18 C17 121.29(10) . . ?
C23 C18 C17 120.33(10) . . ?
C23 C18 C19 118.25(10) . . ?
C18 C19 H19 119.5 . . ?
C20 C19 C18 120.91(11) . . ?
C20 C19 H19 119.5 . . ?
C19 C20 H20 119.9 . . ?
C21 C20 C19 120.15(12) . . ?
C21 C20 H20 119.9 . . ?
C20 C21 H21 120.3 . . ?
C22 C21 C20 119.33(11) . . ?
C22 C21 H21 120.3 . . ?
C21 C22 H22 119.8 . . ?
C21 C22 C23 120.46(12) . . ?
C23 C22 H22 119.8 . . ?
C18 C23 H23 119.6 . . ?
C22 C23 C18 120.85(11) . . ?
C22 C23 H23 119.6 . . ?
C16 C24 H24A 108.6 . . ?
C16 C24 H24B 108.6 . . ?
C16 C24 C25 114.53(8) . . ?
H24A C24 H24B 107.6 . . ?
C25 C24 H24A 108.6 . . ?
C25 C24 H24B 108.6 . . ?
C26 C25 C24 120.95(10) . . ?
C26 C25 C30 118.94(10) . . ?
C30 C25 C24 120.10(10) . . ?
C25 C26 H26 119.8 . . ?
C27 C26 C25 120.42(11) . . ?
C27 C26 H26 119.8 . . ?
C26 C27 H27 119.8 . . ?
C28 C27 C26 120.43(11) . . ?
C28 C27 H27 119.8 . . ?
C27 C28 H28 120.2 . . ?
C27 C28 C29 119.65(11) . . ?
C29 C28 H28 120.2 . . ?
C28 C29 H29 120.0 . . ?
C28 C29 C30 120.08(11) . . ?
C30 C29 H29 120.0 . . ?
C25 C30 H30 119.8 . . ?
C29 C30 C25 120.46(11) . . ?
C29 C30 H30 119.8 . . ?
Cl2 C31 Cl2 112.92(12) . 2_655 ?
Cl2 C31 H31A 109.0 2_655 . ?
Cl2 C31 H31A 109.0 . . ?
Cl2 C31 H31B 109.0 . . ?
Cl2 C31 H31B 109.0 2_655 . ?
H31A C31 H31B 107.8 . . ?

loop_
_geom_bond_atom_site_label_1
_geom_bond_atom_site_label_2
_geom_bond_distance
_geom_bond_site_symmetry_2
_geom_bond_publ_flag
Ni1 Cl1 2.3197(3) . ?
Ni1 N1 1.9448(8) . ?
Ni1 N2 1.9405(8) . ?
Ni1 C1 1.8110(10) . ?
N1 C7 1.3702(13) . ?
N1 C11 1.3501(13) . ?
N2 C12 1.3725(12) . ?
N2 C16 1.3491(13) . ?
C1 C2 1.3892(14) . ?
C1 C6 1.3916(14) . ?
C2 C3 1.3994(14) . ?
C2 C12 1.4556(14) . ?
C3 H3 0.9500 . ?
C3 C4 1.3956(16) . ?
C4 H4 0.9500 . ?
C4 C5 1.4012(16) . ?
C5 H5 0.9500 . ?
C5 C6 1.3983(14) . ?
C6 C7 1.4607(14) . ?
C7 C8 1.3900(14) . ?
C8 H8 0.9500 . ?
C8 C9 1.3854(16) . ?
C9 H9 0.9500 . ?
C9 C10 1.3865(16) . ?
C10 H10 0.9500 . ?
C10 C11 1.3934(14) . ?
C11 C17 1.5058(15) . ?
C12 C13 1.3886(14) . ?
C13 H13 0.9500 . ?
C13 C14 1.3863(15) . ?
C14 H14 0.9500 . ?
C14 C15 1.3900(15) . ?
C15 H15 0.9500 . ?
C15 C16 1.3950(14) . ?
C16 C24 1.5073(14) . ?
C17 H17A 0.9900 . ?
C17 H17B 0.9900 . ?
C17 C18 1.5100(15) . ?
C18 C19 1.3938(15) . ?
C18 C23 1.3917(17) . ?
C19 H19 0.9500 . ?
C19 C20 1.3921(16) . ?
C20 H20 0.9500 . ?
C20 C21 1.3884(19) . ?
C21 H21 0.9500 . ?
C21 C22 1.383(2) . ?
C22 H22 0.9500 . ?
C22 C23 1.391(2) . ?
C23 H23 0.9500 . ?
C24 H24A 0.9900 . ?
C24 H24B 0.9900 . ?
C24 C25 1.5077(14) . ?
C25 C26 1.3937(15) . ?
C25 C30 1.3971(16) . ?
C26 H26 0.9500 . ?
C26 C27 1.3930(16) . ?
C27 H27 0.9500 . ?
C27 C28 1.3863(19) . ?
C28 H28 0.9500 . ?
C28 C29 1.390(2) . ?
C29 H29 0.9500 . ?
C29 C30 1.3960(18) . ?
C30 H30 0.9500 . ?
Cl2 C31 1.7571(13) . ?
C31 H31A 0.9900 . ?
C31 H31B 0.9900 . ?

loop_
_geom_torsion_atom_site_label_1
_geom_torsion_atom_site_label_2
_geom_torsion_atom_site_label_3
_geom_torsion_atom_site_label_4
_geom_torsion
_geom_torsion_site_symmetry_1
_geom_torsion_site_symmetry_2
_geom_torsion_site_symmetry_3
_geom_torsion_site_symmetry_4
_geom_torsion_publ_flag
Ni1 N1 C7 C6 5.35(10) . . . . ?
Ni1 N1 C7 C8 -175.86(8) . . . . ?
Ni1 N1 C11 C10 177.78(8) . . . . ?
Ni1 N1 C11 C17 -3.88(13) . . . . ?
Ni1 N2 C12 C2 -9.43(10) . . . . ?
Ni1 N2 C12 C13 172.14(8) . . . . ?
Ni1 N2 C16 C15 -171.44(8) . . . . ?
Ni1 N2 C16 C24 12.88(13) . . . . ?
Ni1 C1 C2 C3 -161.01(8) . . . . ?
Ni1 C1 C2 C12 17.36(11) . . . . ?
Ni1 C1 C6 C5 162.30(8) . . . . ?
Ni1 C1 C6 C7 -15.13(11) . . . . ?
Cl1 Ni1 C1 C2 75.10(9) . . . . ?
Cl1 Ni1 C1 C6 -85.89(9) . . . . ?
N1 Ni1 C1 C2 175.46(8) . . . . ?
N1 Ni1 C1 C6 14.47(8) . . . . ?
N1 C7 C8 C9 -3.13(15) . . . . ?
N1 C11 C17 C18 173.20(10) . . . . ?
N2 Ni1 C1 C2 -18.00(8) . . . . ?
N2 Ni1 C1 C6 -178.99(8) . . . . ?
N2 C12 C13 C14 1.29(15) . . . . ?
N2 C16 C24 C25 -158.58(9) . . . . ?
C1 C2 C3 C4 -0.90(16) . . . . ?
C1 C2 C12 N2 -4.17(12) . . . . ?
C1 C2 C12 C13 174.15(10) . . . . ?
C1 C6 C7 N1 5.44(12) . . . . ?
C1 C6 C7 C8 -173.28(10) . . . . ?
C2 C1 C6 C5 2.46(15) . . . . ?
C2 C1 C6 C7 -174.97(9) . . . . ?
C2 C3 C4 C5 1.29(18) . . . . ?
C2 C12 C13 C14 -176.87(10) . . . . ?
C3 C2 C12 N2 173.99(10) . . . . ?
C3 C2 C12 C13 -7.69(17) . . . . ?
C3 C4 C5 C6 0.19(18) . . . . ?
C4 C5 C6 C1 -2.02(16) . . . . ?
C4 C5 C6 C7 174.86(10) . . . . ?
C5 C6 C7 N1 -171.62(10) . . . . ?
C5 C6 C7 C8 9.65(17) . . . . ?
C6 C1 C2 C3 -0.97(15) . . . . ?
C6 C1 C2 C12 177.40(9) . . . . ?
C6 C7 C8 C9 175.47(10) . . . . ?
C7 N1 C11 C10 -3.87(15) . . . . ?
C7 N1 C11 C17 174.47(9) . . . . ?
C7 C8 C9 C10 -1.02(16) . . . . ?
C8 C9 C10 C11 2.63(17) . . . . ?
C9 C10 C11 N1 -0.17(16) . . . . ?
C9 C10 C11 C17 -178.41(11) . . . . ?
C10 C11 C17 C18 -8.49(17) . . . . ?
C11 N1 C7 C6 -173.18(9) . . . . ?
C11 N1 C7 C8 5.60(14) . . . . ?
C11 C17 C18 C19 86.77(14) . . . . ?
C11 C17 C18 C23 -97.44(14) . . . . ?
C12 N2 C16 C15 6.49(14) . . . . ?
C12 N2 C16 C24 -169.19(9) . . . . ?
C12 C2 C3 C4 -178.95(11) . . . . ?
C12 C13 C14 C15 2.91(16) . . . . ?
C13 C14 C15 C16 -2.45(16) . . . . ?
C14 C15 C16 N2 -2.33(16) . . . . ?
C14 C15 C16 C24 173.17(10) . . . . ?
C15 C16 C24 C25 25.79(15) . . . . ?
C16 N2 C12 C2 172.37(9) . . . . ?
C16 N2 C12 C13 -6.05(14) . . . . ?
C16 C24 C25 C26 -108.12(12) . . . . ?
C16 C24 C25 C30 72.04(13) . . . . ?
C17 C18 C19 C20 173.76(12) . . . . ?
C17 C18 C23 C22 -174.17(12) . . . . ?
C18 C19 C20 C21 0.4(2) . . . . ?
C19 C18 C23 C22 1.75(19) . . . . ?
C19 C20 C21 C22 1.6(2) . . . . ?
C20 C21 C22 C23 -2.0(2) . . . . ?
C21 C22 C23 C18 0.3(2) . . . . ?
C23 C18 C19 C20 -2.12(19) . . . . ?
C24 C25 C26 C27 -179.85(10) . . . . ?
C24 C25 C30 C29 179.61(10) . . . . ?
C25 C26 C27 C28 -0.03(18) . . . . ?
C26 C25 C30 C29 -0.23(16) . . . . ?
C26 C27 C28 C29 0.32(19) . . . . ?
C27 C28 C29 C30 -0.56(18) . . . . ?
C28 C29 C30 C25 0.52(17) . . . . ?
C30 C25 C26 C27 -0.02(16) . . . . ?
